data_7236993
loop_
_publ_author_name
'Mezzadri, F.'
'Mahbouli Rhouma, N.'
'Delmonte, D.'
'Cabassi, R.'
'Loukil, M.'
'Calestani, G.'

_publ_section_title
;
 Phase equilibria in metastable regime in the (C8H12NO)2[ZnCl4]
 ferroelectric system
;
_journal_issue 5
_journal_name_full 'Journal of Materials Chemistry C'
_journal_page_first 1057
_journal_paper_doi 10.1039/C7TC04802E
_journal_volume 6
_journal_year 2018
_chemical_formula_sum 'C16 H24 Cl4 N2 O2 Zn'
_chemical_formula_weight 483.54
_space_group_crystal_system monoclinic
_space_group_IT_number 4
_space_group_name_Hall 'P 2yb'
_space_group_name_H-M_alt 'P 1 21 1'
_atom_sites_solution_hydrogens geom
_audit_creation_method SHELXL-2014/7
_audit_update_record
;
2017-10-20 deposited with the CCDC.
2018-01-05 downloaded from the CCDC.
;
_cell_angle_alpha 90
_cell_angle_beta 93.482(2)
_cell_angle_gamma 90
_cell_formula_units_Z 2
_cell_length_a 10.607(2)
_cell_length_b 7.3468(14)
_cell_length_c 13.380(3)
_cell_measurement_reflns_used 1573
_cell_measurement_temperature 120(2)
_cell_measurement_theta_max 60.836
_cell_measurement_theta_min 4.779
_cell_volume 1040.7(4)
_computing_structure_refinement 'SHELXL-2014/7 (Sheldrick, 2014)'
_diffrn_ambient_temperature 120(2)
_diffrn_measured_fraction_theta_full 1.000
_diffrn_measured_fraction_theta_max 1.000
_diffrn_measurement_device_type 'Bruker APEX2 CCD'
_diffrn_measurement_method '\w scan'
_diffrn_radiation_type MoK\a
_diffrn_radiation_wavelength 0.71073
_diffrn_reflns_av_R_equivalents 0.0685
_diffrn_reflns_av_unetI/netI 0.0709
_diffrn_reflns_Laue_measured_fraction_full 1.000
_diffrn_reflns_Laue_measured_fraction_max 1.000
_diffrn_reflns_limit_h_max 12
_diffrn_reflns_limit_h_min -12
_diffrn_reflns_limit_k_max 8
_diffrn_reflns_limit_k_min -8
_diffrn_reflns_limit_l_max 16
_diffrn_reflns_limit_l_min -16
_diffrn_reflns_number 11684
_diffrn_reflns_point_group_measured_fraction_full 0.999
_diffrn_reflns_point_group_measured_fraction_max 0.999
_diffrn_reflns_theta_full 25.242
_diffrn_reflns_theta_max 25.500
_diffrn_reflns_theta_min 1.525
_exptl_absorpt_coefficient_mu 1.706
_exptl_absorpt_correction_T_max 0.784
_exptl_absorpt_correction_T_min 0.605
_exptl_absorpt_correction_type multi-scan
_exptl_absorpt_process_details 'SADABS (Bruker, 2008)'
_exptl_crystal_colour white
_exptl_crystal_density_diffrn 1.543
_exptl_crystal_description plate
_exptl_crystal_F_000 496
_exptl_crystal_size_max 0.352
_exptl_crystal_size_mid 0.324
_exptl_crystal_size_min 0.228
_exptl_transmission_factor_max 0.784
_exptl_transmission_factor_min 0.605
_refine_diff_density_max 0.340
_refine_diff_density_min -0.389
_refine_diff_density_rms 0.053
_refine_ls_abs_structure_details
;
 Flack x determined using 1597 quotients [(I+)-(I-)]/[(I+)+(I-)]
 (Parsons, Flack and Wagner, Acta Cryst. B69 (2013) 249-259).
;
_refine_ls_abs_structure_Flack 0.021(7)
_refine_ls_extinction_method none
_refine_ls_goodness_of_fit_ref 0.970
_refine_ls_hydrogen_treatment constr
_refine_ls_matrix_type full
_refine_ls_number_parameters 230
_refine_ls_number_reflns 11684
_refine_ls_number_restraints 1
_refine_ls_restrained_S_all 0.970
_refine_ls_R_factor_all 0.0341
_refine_ls_R_factor_gt 0.0323
_refine_ls_shift/su_max 0.000
_refine_ls_shift/su_mean 0.000
_refine_ls_structure_factor_coef Fsqd
_refine_ls_weighting_details 'w=1/[\s^2^(Fo^2^)] where P=(Fo^2^+2Fc^2^)/3'
_refine_ls_weighting_scheme calc
_refine_ls_wR_factor_gt 0.0817
_refine_ls_wR_factor_ref 0.0831
_reflns_Friedel_coverage 0.843
_reflns_Friedel_fraction_full 0.998
_reflns_Friedel_fraction_max 0.998
_reflns_number_gt 11079
_reflns_number_total 11684
_reflns_threshold_expression 'I > 2\s(I)'
_cod_data_source_file c7tc04802e2.cif
_cod_data_source_block I_120K
_cod_original_sg_symbol_H-M 'P 21'
_cod_database_code 7236993
_shelx_shelxl_version_number 2014/7
_shelx_space_group_comment
;
The symmetry employed for this shelxl refinement is uniquely defined
by the following loop, which should always be used as a source of
symmetry information in preference to the above space-group names.
They are only intended as comments.
;

loop_
_space_group_symop_operation_xyz
'x, y, z'
'-x, y+1/2, -z'

loop_
_atom_site_label
_atom_site_type_symbol
_atom_site_fract_x
_atom_site_fract_y
_atom_site_fract_z
_atom_site_U_iso_or_equiv
_atom_site_adp_type
_atom_site_occupancy
_atom_site_site_symmetry_order
_atom_site_calc_flag
_atom_site_refinement_flags_posn
_atom_site_refinement_flags_adp
Zn1 Zn -0.76467(5) -0.56183(8) -0.04010(4) 0.01996(17) Uani 1 1 d . .
Cl1 Cl -0.64642(12) -0.34617(17) -0.11222(9) 0.0207(3) Uani 1 1 d . .
Cl2 Cl -0.68441(12) -0.83902(17) -0.07783(9) 0.0244(3) Uani 1 1 d . .
Cl3 Cl -0.74801(13) -0.51190(17) 0.12754(9) 0.0268(3) Uani 1 1 d . .
Cl4 Cl -0.97112(12) -0.5428(3) -0.09576(10) 0.0387(4) Uani 1 1 d . .
C11 C -0.5358(5) -0.0106(8) 0.6487(4) 0.0291(13) Uani 1 1 d . .
H11A H -0.5480 -0.0305 0.7184 0.044 Uiso 1 1 calc R U
H11B H -0.5460 0.1164 0.6335 0.044 Uiso 1 1 calc R U
H11C H -0.4523 -0.0486 0.6341 0.044 Uiso 1 1 calc R U
O11 O -0.6275(3) -0.1143(5) 0.5889(3) 0.0232(9) Uani 1 1 d . .
C12 C -0.6273(5) -0.0940(7) 0.4873(4) 0.0183(11) Uani 1 1 d . .
C13 C -0.5371(5) 0.0027(7) 0.4377(4) 0.0191(11) Uani 1 1 d . .
H13 H -0.4681 0.0540 0.4737 0.023 Uiso 1 1 calc R U
C14 C -0.5504(5) 0.0224(7) 0.3343(4) 0.0205(12) Uani 1 1 d . .
H14 H -0.4908 0.0889 0.3016 0.025 Uiso 1 1 calc R U
C15 C -0.6519(4) -0.0560(8) 0.2790(3) 0.0199(10) Uani 1 1 d . .
C16 C -0.7383(5) -0.1579(7) 0.3297(4) 0.0217(11) Uani 1 1 d . .
H16 H -0.8051 -0.2141 0.2935 0.026 Uiso 1 1 calc R U
C17 C -0.7269(5) -0.1776(7) 0.4329(4) 0.0209(11) Uani 1 1 d . .
H17 H -0.7856 -0.2462 0.4655 0.025 Uiso 1 1 calc R U
C18 C -0.6721(5) -0.0175(7) 0.1688(4) 0.0255(13) Uani 1 1 d . .
H18A H -0.7604 -0.0363 0.1484 0.031 Uiso 1 1 calc R U
H18B H -0.6521 0.1091 0.1565 0.031 Uiso 1 1 calc R U
N11 N -0.5926(4) -0.1360(6) 0.1067(3) 0.0212(10) Uani 1 1 d . .
H11D H -0.6086 -0.2524 0.1193 0.032 Uiso 1 1 calc R U
H11E H -0.5113 -0.1129 0.1218 0.032 Uiso 1 1 calc R U
H11F H -0.6107 -0.1130 0.0421 0.032 Uiso 1 1 calc R U
C21 C -0.7908(6) -0.5593(11) 0.6614(4) 0.0419(15) Uani 1 1 d . .
H21A H -0.8728 -0.5974 0.6799 0.063 Uiso 1 1 calc R U
H21B H -0.7896 -0.4292 0.6543 0.063 Uiso 1 1 calc R U
H21C H -0.7283 -0.5954 0.7125 0.063 Uiso 1 1 calc R U
O21 O -0.7637(3) -0.6415(5) 0.5692(3) 0.0252(9) Uani 1 1 d . .
C22 C -0.8503(5) -0.6205(6) 0.4904(4) 0.0169(11) Uani 1 1 d . .
C23 C -0.8205(5) -0.7075(7) 0.4028(4) 0.0182(11) Uani 1 1 d . .
H23 H -0.7450 -0.7711 0.4002 0.022 Uiso 1 1 calc R U
C24 C -0.9038(5) -0.6990(7) 0.3196(4) 0.0215(11) Uani 1 1 d . .
H24 H -0.8854 -0.7598 0.2614 0.026 Uiso 1 1 calc R U
C25 C -1.0157(5) -0.5994(7) 0.3225(4) 0.0214(12) Uani 1 1 d . .
C26 C -1.0429(5) -0.5142(7) 0.4104(4) 0.0245(12) Uani 1 1 d . .
H26 H -1.1177 -0.4487 0.4127 0.029 Uiso 1 1 calc R U
C27 C -0.9622(5) -0.5234(7) 0.4953(4) 0.0227(12) Uani 1 1 d . .
H27 H -0.9823 -0.4660 0.5542 0.027 Uiso 1 1 calc R U
C28 C -1.1078(6) -0.5863(11) 0.2339(4) 0.0465(19) Uani 1 1 d . .
H28A H -1.1547 -0.6996 0.2282 0.056 Uiso 1 1 calc R U
H28B H -1.1677 -0.4903 0.2463 0.056 Uiso 1 1 calc R U
N21 N -1.0555(5) -0.5514(13) 0.1415(4) 0.077(3) Uani 1 1 d . .
H21D H -0.9898 -0.6247 0.1347 0.115 Uiso 1 1 calc R U
H21E H -1.0303 -0.4361 0.1397 0.115 Uiso 1 1 calc R U
H21F H -1.1136 -0.5716 0.0919 0.115 Uiso 1 1 calc R U

loop_
_atom_site_aniso_label
_atom_site_aniso_U_11
_atom_site_aniso_U_22
_atom_site_aniso_U_33
_atom_site_aniso_U_23
_atom_site_aniso_U_13
_atom_site_aniso_U_12
Zn1 0.0209(3) 0.0213(3) 0.0176(3) 0.0000(3) 0.0000(2) -0.0002(3)
Cl1 0.0229(6) 0.0209(6) 0.0183(6) 0.0010(5) 0.0021(5) 0.0000(5)
Cl2 0.0261(7) 0.0194(6) 0.0272(6) -0.0029(5) -0.0019(5) -0.0021(6)
Cl3 0.0371(8) 0.0261(8) 0.0175(6) -0.0007(5) 0.0026(5) -0.0082(6)
Cl4 0.0185(6) 0.0703(12) 0.0272(7) 0.0040(8) -0.0008(5) 0.0005(8)
C11 0.034(3) 0.030(3) 0.023(3) -0.004(2) -0.003(2) 0.001(3)
O11 0.026(2) 0.023(2) 0.0199(18) 0.0013(14) 0.0034(15) -0.0012(15)
C12 0.020(2) 0.014(3) 0.021(3) 0.000(2) 0.001(2) 0.005(2)
C13 0.014(2) 0.017(2) 0.026(3) -0.003(2) 0.001(2) 0.000(2)
C14 0.019(3) 0.017(2) 0.026(3) -0.002(2) 0.007(2) 0.003(2)
C15 0.019(2) 0.019(2) 0.022(2) -0.003(2) 0.0032(19) 0.008(3)
C16 0.017(3) 0.019(3) 0.029(3) -0.003(2) 0.000(2) -0.001(2)
C17 0.020(3) 0.016(3) 0.027(3) 0.001(2) 0.007(2) 0.000(2)
C18 0.024(3) 0.028(3) 0.024(3) 0.001(2) 0.002(2) 0.008(2)
N11 0.023(2) 0.022(2) 0.019(2) -0.0019(18) 0.0004(18) -0.0019(19)
C21 0.052(4) 0.046(4) 0.027(3) -0.009(3) -0.004(3) -0.008(4)
O21 0.0207(19) 0.036(2) 0.0181(18) -0.0015(16) -0.0042(15) -0.0049(17)
C22 0.017(3) 0.015(2) 0.018(2) 0.0026(18) -0.001(2) -0.0048(19)
C23 0.018(3) 0.016(2) 0.021(3) 0.005(2) 0.004(2) 0.000(2)
C24 0.026(3) 0.021(3) 0.018(3) 0.001(2) 0.004(2) -0.001(2)
C25 0.018(3) 0.020(3) 0.026(3) 0.008(2) -0.002(2) -0.004(2)
C26 0.014(2) 0.021(3) 0.039(3) 0.004(2) 0.004(2) 0.003(2)
C27 0.024(3) 0.020(3) 0.025(3) -0.005(2) 0.006(2) 0.000(2)
C28 0.041(4) 0.055(5) 0.041(4) 0.023(3) -0.019(3) -0.022(4)
N21 0.040(3) 0.170(8) 0.021(3) 0.007(4) 0.001(2) 0.057(5)

loop_
_atom_type_symbol
_atom_type_description
_atom_type_scat_dispersion_real
_atom_type_scat_dispersion_imag
_atom_type_scat_source
C C 0.0033 0.0016 'International Tables Vol C Tables 4.2.6.8 and 6.1.1.4'
H H 0.0000 0.0000 'International Tables Vol C Tables 4.2.6.8 and 6.1.1.4'
N N 0.0061 0.0033 'International Tables Vol C Tables 4.2.6.8 and 6.1.1.4'
Cl Cl 0.1484 0.1585 'International Tables Vol C Tables 4.2.6.8 and 6.1.1.4'
Zn Zn 0.2839 1.4301 'International Tables Vol C Tables 4.2.6.8 and 6.1.1.4'
O O 0.0106 0.0060 'International Tables Vol C Tables 4.2.6.8 and 6.1.1.4'

loop_
_geom_angle_atom_site_label_1
_geom_angle_atom_site_label_2
_geom_angle_atom_site_label_3
_geom_angle
Cl3 Zn1 Cl1 107.17(5)
Cl3 Zn1 Cl4 109.24(5)
Cl1 Zn1 Cl4 111.32(6)
Cl3 Zn1 Cl2 110.87(5)
Cl1 Zn1 Cl2 107.83(5)
Cl4 Zn1 Cl2 110.37(6)
C12 O11 C11 116.9(4)
O11 C12 C17 115.1(4)
O11 C12 C13 124.9(4)
C17 C12 C13 120.0(5)
C14 C13 C12 119.7(5)
C13 C14 C15 121.0(5)
C16 C15 C14 118.3(5)
C16 C15 C18 121.4(5)
C14 C15 C18 120.2(5)
C17 C16 C15 121.5(5)
C16 C17 C12 119.5(5)
N11 C18 C15 112.5(4)
C22 O21 C21 117.5(4)
O21 C22 C23 115.1(4)
O21 C22 C27 124.0(4)
C23 C22 C27 120.9(5)
C24 C23 C22 119.5(5)
C23 C24 C25 120.3(5)
C26 C25 C24 118.9(5)
C26 C25 C28 119.2(5)
C24 C25 C28 121.9(5)
C25 C26 C27 121.9(5)
C26 C27 C22 118.4(5)
N21 C28 C25 115.8(5)

loop_
_geom_bond_atom_site_label_1
_geom_bond_atom_site_label_2
_geom_bond_distance
Zn1 Cl3 2.2690(14)
Zn1 Cl1 2.2719(14)
Zn1 Cl4 2.2741(14)
Zn1 Cl2 2.2758(14)
C11 O11 1.439(6)
O11 C12 1.368(6)
C12 C17 1.389(7)
C12 C13 1.392(7)
C13 C14 1.390(7)
C14 C15 1.394(7)
C15 C16 1.391(7)
C15 C18 1.503(7)
C16 C17 1.387(7)
C18 N11 1.498(6)
C21 O21 1.419(6)
O21 C22 1.364(6)
C22 C23 1.388(7)
C22 C27 1.390(7)
C23 C24 1.380(7)
C24 C25 1.397(7)
C25 C26 1.378(7)
C25 C28 1.493(7)
C26 C27 1.381(7)
C28 N21 1.409(8)
